data_7245166
loop_
_publ_author_name
'Topalo\(glu Aksoy, Burcu'
'Dedeoglu, Burcu'
'Zorlu, Yunus'
'Ayhan, Mehmet Menaf'
'\,Co\,sut, B\"unyemin'

_publ_section_title
;
 Exploring halogen&#x22EF;halogen interactions in supramolecular
 self-assemblies of BODIPY networks
;
_journal_name_full CrystEngComm
_journal_paper_doi 10.1039/D2CE00776B
_journal_year 2022
_chemical_formula_moiety 'C19 H18 B F2 I N2'
_chemical_formula_sum 'C19 H18 B F2 I N2'
_chemical_formula_weight 450.06
_space_group_crystal_system triclinic
_space_group_IT_number 2
_space_group_name_Hall '-P 1'
_space_group_name_H-M_alt 'P -1'
_atom_sites_solution_hydrogens geom
_atom_sites_solution_primary dual
_audit_creation_date 2021-09-09
_audit_creation_method
;
Olex2 1.3
(compiled 2020.11.12 svn.r5f609507 for OlexSys, GUI svn.r6272)
;
_audit_update_record
;
2021-09-10 deposited with the CCDC.	2022-07-12 downloaded from the CCDC.
;
_cell_angle_alpha 106.646(8)
_cell_angle_beta 96.659(8)
_cell_angle_gamma 97.135(8)
_cell_formula_units_Z 2
_cell_length_a 6.649(2)
_cell_length_b 10.479(4)
_cell_length_c 14.000(5)
_cell_measurement_reflns_used 2124
_cell_measurement_temperature 298
_cell_measurement_theta_max 19.61
_cell_measurement_theta_min 2.92
_cell_volume 915.5(6)
_computing_molecular_graphics 'Olex2 1.3 (Dolomanov et al., 2009)'
_computing_publication_material 'Olex2 1.3 (Dolomanov et al., 2009)'
_computing_structure_refinement 'XL  (Sheldrick, 2008)'
_computing_structure_solution 'SHELXT 2018/2 (Sheldrick, 2018)'
_diffrn_ambient_temperature 298
_diffrn_detector 'Bruker APEX2 area detector'
_diffrn_detector_type 'CCD area detector'
_diffrn_measured_fraction_theta_full 0.996
_diffrn_measured_fraction_theta_max 0.996
_diffrn_measurement_device 'three-circle diffractometer'
_diffrn_radiation_monochromator 'mirror optics'
_diffrn_radiation_probe x-ray
_diffrn_radiation_type MoK\a
_diffrn_radiation_wavelength 0.71073
_diffrn_reflns_av_unetI/netI 0.1084
_diffrn_reflns_Laue_measured_fraction_full 0.996
_diffrn_reflns_Laue_measured_fraction_max 0.996
_diffrn_reflns_limit_h_max 7
_diffrn_reflns_limit_h_min -7
_diffrn_reflns_limit_k_max 12
_diffrn_reflns_limit_k_min -12
_diffrn_reflns_limit_l_max 16
_diffrn_reflns_limit_l_min -16
_diffrn_reflns_number 9330
_diffrn_reflns_point_group_measured_fraction_full 0.996
_diffrn_reflns_point_group_measured_fraction_max 0.996
_diffrn_reflns_theta_full 25.036
_diffrn_reflns_theta_max 25.036
_diffrn_reflns_theta_min 1.538
_diffrn_source_type 'Incoatec I\ms'
_exptl_absorpt_coefficient_mu 1.771
_exptl_absorpt_correction_T_max 0.7452
_exptl_absorpt_correction_T_min 0.5642
_exptl_absorpt_correction_type multi-scan
_exptl_absorpt_process_details
;
SADABS-2016/2 (Bruker,2016/2) was used for absorption correction.
wR2(int) was 0.0857 before and 0.0565 after correction.
The Ratio of minimum to maximum transmission is 0.7571.
The \l/2 correction factor is Not present.
;
_exptl_crystal_colour red
_exptl_crystal_colour_primary red
_exptl_crystal_density_diffrn 1.633
_exptl_crystal_description plate
_exptl_crystal_F_000 444
_exptl_crystal_size_max 0.121
_exptl_crystal_size_mid 0.071
_exptl_crystal_size_min 0.052
_refine_diff_density_max 1.029
_refine_diff_density_min -1.081
_refine_diff_density_rms 0.157
_refine_ls_extinction_method none
_refine_ls_goodness_of_fit_ref 1.043
_refine_ls_hydrogen_treatment constr
_refine_ls_matrix_type full
_refine_ls_number_parameters 229
_refine_ls_number_reflns 9330
_refine_ls_number_restraints 54
_refine_ls_restrained_S_all 1.042
_refine_ls_R_factor_all 0.1148
_refine_ls_R_factor_gt 0.0729
_refine_ls_shift/su_max 0.000
_refine_ls_shift/su_mean 0.000
_refine_ls_structure_factor_coef Fsqd
_refine_ls_weighting_details 'w=1/[\s^2^(Fo^2^)+(0.1115P)^2^+1.5317P] where P=(Fo^2^+2Fc^2^)/3'
_refine_ls_weighting_scheme calc
_refine_ls_wR_factor_gt 0.1908
_refine_ls_wR_factor_ref 0.2136
_reflns_Friedel_coverage 0.000
_reflns_number_gt 6236
_reflns_number_total 9330
_reflns_threshold_expression 'I > 2\s(I)'
_cod_data_source_file d2ce00776b2.cif
_cod_data_source_block 21gtu80_bc_bt_37_0m
_cod_original_cell_volume 915.4(6)
_cod_database_code 7245166
_shelx_shelxl_version_number 2014/7
_shelx_space_group_comment
;
The symmetry employed for this shelxl refinement is uniquely defined
by the following loop, which should always be used as a source of
symmetry information in preference to the above space-group names.
They are only intended as comments.
;
_shelx_estimated_absorpt_t_max 0.914
_shelx_estimated_absorpt_t_min 0.814
_olex2_refinement_description
;
1. Twinned data refinement
 Scales: 0.842(4)
 0.158(4)
2. Fixed Uiso
 At 1.2 times of:
  All C(H) groups, All C(H,H) groups
 At 1.5 times of:
  All C(H,H,H) groups
3. Rigid body (RIGU) restrains
 I1, C1, C2, C3
 with sigma for 1-2 distances of 0.001 and sigma for 1-3 distances of 0.001
 C10, C11, C12, C13, C14, C15
 with sigma for 1-2 distances of 0.005 and sigma for 1-3 distances of 0.005
4.a Secondary CH2 refined with riding coordinates:
 C16(H16A,H16B), C18(H18A,H18B)
4.b Aromatic/amide H refined with riding coordinates:
 C3(H3), C7(H7), C8(H8), C11(H11), C12(H12), C13(H13), C14(H14), C15(H15)
4.c Idealised Me refined as rotating group:
 C17(H17A,H17B,H17C), C19(H19A,H19B,H19C)
;
_olex2_submission_special_instructions 'No special instructions were received'

loop_
_space_group_symop_operation_xyz
'x, y, z'
'-x, -y, -z'

loop_
_atom_site_label
_atom_site_type_symbol
_atom_site_fract_x
_atom_site_fract_y
_atom_site_fract_z
_atom_site_U_iso_or_equiv
_atom_site_adp_type
_atom_site_occupancy
_atom_site_site_symmetry_order
_atom_site_calc_flag
_atom_site_refinement_flags_posn
_atom_site_refinement_flags_adp
_atom_site_refinement_flags_occupancy
_atom_site_disorder_assembly
_atom_site_disorder_group
I1 I -0.10350(13) 0.06610(10) 0.69738(8) 0.0529(4) Uani 1 1 d . U . . .
F1 F 0.7452(11) 0.3745(9) 0.8909(6) 0.066(2) Uani 1 1 d . . . . .
F2 F 0.6007(11) 0.5440(8) 0.8626(6) 0.064(2) Uani 1 1 d . . . . .
N1 N 0.4717(14) 0.3218(10) 0.7508(7) 0.037(2) Uani 1 1 d . . . . .
N2 N 0.8171(14) 0.4424(9) 0.7474(7) 0.034(2) Uani 1 1 d . . . . .
C1 C 0.3060(17) 0.2657(12) 0.7819(9) 0.038(3) Uani 1 1 d . U . . .
C2 C 0.1765(16) 0.1858(11) 0.6962(9) 0.033(2) Uani 1 1 d . U . . .
C3 C 0.2538(17) 0.1871(12) 0.6111(10) 0.038(3) Uani 1 1 d . U . . .
H3 H 0.1952 0.1386 0.5450 0.046 Uiso 1 1 calc R U . . .
C4 C 0.4411(16) 0.2769(11) 0.6435(8) 0.030(3) Uani 1 1 d . . . . .
C5 C 0.5935(16) 0.3125(12) 0.5918(8) 0.033(3) Uani 1 1 d . . . . .
C6 C 0.7790(17) 0.3905(12) 0.6419(9) 0.035(3) Uani 1 1 d . . . . .
C7 C 0.9526(18) 0.4365(13) 0.6050(10) 0.044(3) Uani 1 1 d . . . . .
H7 H 0.9694 0.4168 0.5375 0.053 Uiso 1 1 calc R U . . .
C8 C 1.0933(17) 0.5161(13) 0.6867(10) 0.045(3) Uani 1 1 d . . . . .
H8 H 1.2220 0.5607 0.6848 0.053 Uiso 1 1 calc R U . . .
C9 C 1.0056(17) 0.5175(13) 0.7746(9) 0.040(3) Uani 1 1 d . . . . .
C10 C 0.5520(17) 0.2686(12) 0.4805(9) 0.036(3) Uani 1 1 d . U . . .
C11 C 0.657(2) 0.1762(15) 0.4233(10) 0.057(4) Uani 1 1 d . U . . .
H11 H 0.7558 0.1402 0.4551 0.069 Uiso 1 1 calc R U . . .
C12 C 0.614(2) 0.1366(15) 0.3171(11) 0.061(4) Uani 1 1 d . U . . .
H12 H 0.6828 0.0736 0.2788 0.073 Uiso 1 1 calc R U . . .
C13 C 0.473(2) 0.1899(15) 0.2717(11) 0.055(4) Uani 1 1 d . U . . .
H13 H 0.4498 0.1665 0.2016 0.066 Uiso 1 1 calc R U . . .
C14 C 0.365(2) 0.2769(14) 0.3257(10) 0.051(3) Uani 1 1 d . U . . .
H14 H 0.2654 0.3110 0.2928 0.062 Uiso 1 1 calc R U . . .
C15 C 0.4027(19) 0.3157(13) 0.4303(9) 0.045(3) Uani 1 1 d . U . . .
H15 H 0.3255 0.3745 0.4669 0.054 Uiso 1 1 calc R U . . .
C16 C 1.0930(19) 0.5987(14) 0.8792(10) 0.052(4) Uani 1 1 d . . . . .
H16A H 1.2364 0.5900 0.8920 0.062 Uiso 1 1 calc R U . . .
H16B H 1.0220 0.5633 0.9252 0.062 Uiso 1 1 calc R U . . .
C17 C 1.077(3) 0.7485(14) 0.9009(11) 0.072(5) Uani 1 1 d . . . . .
H17A H 1.1284 0.7810 0.8494 0.107 Uiso 1 1 calc R U . . .
H17B H 1.1563 0.7989 0.9654 0.107 Uiso 1 1 calc R U . . .
H17C H 0.9358 0.7597 0.9014 0.107 Uiso 1 1 calc R U . . .
C18 C 0.288(2) 0.2851(15) 0.8910(10) 0.053(4) Uani 1 1 d . . . . .
H18A H 0.3677 0.3715 0.9316 0.064 Uiso 1 1 calc R U . . .
H18B H 0.1454 0.2878 0.8993 0.064 Uiso 1 1 calc R U . . .
C19 C 0.358(2) 0.1777(16) 0.9286(11) 0.069(4) Uani 1 1 d . . . . .
H19A H 0.2562 0.0977 0.9039 0.104 Uiso 1 1 calc R U . . .
H19B H 0.3799 0.2073 1.0011 0.104 Uiso 1 1 calc R U . . .
H19C H 0.4847 0.1584 0.9054 0.104 Uiso 1 1 calc R U . . .
B1 B 0.660(2) 0.4229(16) 0.8172(12) 0.044(4) Uani 1 1 d . . . . .

loop_
_atom_site_aniso_label
_atom_site_aniso_U_11
_atom_site_aniso_U_22
_atom_site_aniso_U_33
_atom_site_aniso_U_23
_atom_site_aniso_U_13
_atom_site_aniso_U_12
I1 0.0385(5) 0.0561(6) 0.0617(7) 0.0174(5) 0.0103(4) -0.0016(4)
F1 0.055(5) 0.097(7) 0.049(5) 0.043(5) -0.007(4) -0.009(4)
F2 0.051(4) 0.056(5) 0.070(6) -0.009(4) 0.024(4) 0.004(4)
N1 0.030(5) 0.049(7) 0.033(6) 0.010(5) 0.007(5) 0.010(5)
N2 0.039(6) 0.036(6) 0.029(6) 0.016(5) 0.000(5) 0.005(5)
C1 0.029(4) 0.048(6) 0.040(4) 0.014(4) 0.012(3) 0.010(4)
C2 0.031(4) 0.033(5) 0.042(4) 0.015(4) 0.006(3) 0.018(3)
C3 0.034(5) 0.042(6) 0.041(4) 0.013(4) 0.006(4) 0.010(4)
C4 0.029(6) 0.037(7) 0.024(7) 0.011(5) 0.002(5) 0.008(5)
C5 0.033(6) 0.045(8) 0.024(7) 0.010(6) 0.007(5) 0.016(6)
C6 0.029(6) 0.041(7) 0.038(8) 0.016(6) 0.005(6) 0.010(6)
C7 0.039(7) 0.056(9) 0.044(8) 0.021(7) 0.014(6) 0.016(6)
C8 0.024(6) 0.063(9) 0.047(8) 0.023(7) 0.002(6) -0.001(6)
C9 0.025(6) 0.053(8) 0.042(8) 0.015(6) 0.003(6) 0.007(6)
C10 0.032(6) 0.042(7) 0.034(7) 0.010(5) 0.009(5) 0.000(5)
C11 0.064(9) 0.074(10) 0.041(7) 0.018(6) 0.011(6) 0.034(8)
C12 0.082(10) 0.062(9) 0.041(7) 0.011(6) 0.014(7) 0.030(8)
C13 0.059(8) 0.065(9) 0.038(7) 0.010(6) 0.004(6) 0.010(7)
C14 0.056(8) 0.054(8) 0.042(7) 0.015(6) -0.003(6) 0.012(7)
C15 0.041(7) 0.056(8) 0.039(7) 0.015(6) 0.009(6) 0.011(6)
C16 0.029(6) 0.073(10) 0.051(9) 0.019(8) -0.001(6) 0.005(7)
C17 0.104(13) 0.049(10) 0.051(10) 0.001(8) 0.002(9) 0.017(9)
C18 0.046(8) 0.080(11) 0.033(8) 0.011(7) 0.014(6) 0.020(7)
C19 0.087(11) 0.070(11) 0.055(10) 0.026(9) 0.014(9) 0.009(9)
B1 0.029(7) 0.053(10) 0.043(10) 0.008(8) 0.008(7) 0.000(7)

loop_
_atom_type_symbol
_atom_type_description
_atom_type_scat_dispersion_real
_atom_type_scat_dispersion_imag
_atom_type_scat_source
C C 0.0033 0.0016 'International Tables Vol C Tables 4.2.6.8 and 6.1.1.4'
H H 0.0000 0.0000 'International Tables Vol C Tables 4.2.6.8 and 6.1.1.4'
B B 0.0013 0.0007 'International Tables Vol C Tables 4.2.6.8 and 6.1.1.4'
F F 0.0171 0.0103 'International Tables Vol C Tables 4.2.6.8 and 6.1.1.4'
I I -0.4742 1.8119 'International Tables Vol C Tables 4.2.6.8 and 6.1.1.4'
N N 0.0061 0.0033 'International Tables Vol C Tables 4.2.6.8 and 6.1.1.4'

loop_
_exptl_crystal_face_index_h
_exptl_crystal_face_index_k
_exptl_crystal_face_index_l
_exptl_crystal_face_perp_dist
-1.00 -2.00 -3.00 0.0210
0.00 2.00 3.00 0.0070
-3.00 1.00 2.00 0.0590
2.00 3.00 2.00 0.0250
3.00 -2.00 -3.00 0.0530
0.00 -3.00 -2.00 0.0230
0.00 -3.00 -1.00 0.0260
0.00 -2.00 1.00 0.0320
0.00 2.00 -1.00 0.0100
0.00 2.00 -3.00 0.0100

loop_
_geom_angle_atom_site_label_1
_geom_angle_atom_site_label_2
_geom_angle_atom_site_label_3
_geom_angle
_geom_angle_site_symmetry_1
_geom_angle_site_symmetry_3
_geom_angle_publ_flag
C1 N1 C4 108.4(10) . . ?
C1 N1 B1 127.6(11) . . ?
C4 N1 B1 124.0(10) . . ?
C6 N2 B1 124.7(10) . . ?
C9 N2 C6 107.9(10) . . ?
C9 N2 B1 127.3(10) . . ?
N1 C1 C2 106.6(10) . . ?
N1 C1 C18 123.7(11) . . ?
C2 C1 C18 129.6(11) . . ?
C1 C2 I1 123.9(9) . . ?
C3 C2 I1 123.9(9) . . ?
C3 C2 C1 112.2(11) . . ?
C2 C3 H3 127.2 . . ?
C2 C3 C4 105.7(11) . . ?
C4 C3 H3 127.2 . . ?
C3 C4 N1 107.1(10) . . ?
C5 C4 N1 120.4(10) . . ?
C5 C4 C3 132.1(11) . . ?
C4 C5 C10 118.6(10) . . ?
C6 C5 C4 121.6(10) . . ?
C6 C5 C10 119.7(10) . . ?
N2 C6 C7 108.0(10) . . ?
C5 C6 N2 121.1(10) . . ?
C5 C6 C7 130.9(11) . . ?
C6 C7 H7 126.2 . . ?
C8 C7 C6 107.5(11) . . ?
C8 C7 H7 126.2 . . ?
C7 C8 H8 126.4 . . ?
C7 C8 C9 107.3(11) . . ?
C9 C8 H8 126.4 . . ?
N2 C9 C8 109.3(10) . . ?
N2 C9 C16 123.9(11) . . ?
C8 C9 C16 126.5(11) . . ?
C11 C10 C5 121.6(11) . . ?
C15 C10 C5 120.5(11) . . ?
C15 C10 C11 117.8(12) . . ?
C10 C11 H11 119.9 . . ?
C10 C11 C12 120.2(13) . . ?
C12 C11 H11 119.9 . . ?
C11 C12 H12 120.1 . . ?
C13 C12 C11 119.8(13) . . ?
C13 C12 H12 120.1 . . ?
C12 C13 H13 119.5 . . ?
C12 C13 C14 121.0(14) . . ?
C14 C13 H13 119.5 . . ?
C13 C14 H14 119.9 . . ?
C13 C14 C15 120.2(13) . . ?
C15 C14 H14 119.9 . . ?
C10 C15 C14 120.9(12) . . ?
C10 C15 H15 119.6 . . ?
C14 C15 H15 119.6 . . ?
C9 C16 H16A 109.0 . . ?
C9 C16 H16B 109.0 . . ?
C9 C16 C17 113.0(11) . . ?
H16A C16 H16B 107.8 . . ?
C17 C16 H16A 109.0 . . ?
C17 C16 H16B 109.0 . . ?
C16 C17 H17A 109.5 . . ?
C16 C17 H17B 109.5 . . ?
C16 C17 H17C 109.5 . . ?
H17A C17 H17B 109.5 . . ?
H17A C17 H17C 109.5 . . ?
H17B C17 H17C 109.5 . . ?
C1 C18 H18A 108.9 . . ?
C1 C18 H18B 108.9 . . ?
H18A C18 H18B 107.7 . . ?
C19 C18 C1 113.3(11) . . ?
C19 C18 H18A 108.9 . . ?
C19 C18 H18B 108.9 . . ?
C18 C19 H19A 109.5 . . ?
C18 C19 H19B 109.5 . . ?
C18 C19 H19C 109.5 . . ?
H19A C19 H19B 109.5 . . ?
H19A C19 H19C 109.5 . . ?
H19B C19 H19C 109.5 . . ?
F1 B1 F2 108.6(12) . . ?
F1 B1 N1 110.6(12) . . ?
F1 B1 N2 110.4(10) . . ?
F2 B1 N1 109.6(10) . . ?
F2 B1 N2 110.2(12) . . ?
N2 B1 N1 107.5(11) . . ?

loop_
_geom_bond_atom_site_label_1
_geom_bond_atom_site_label_2
_geom_bond_distance
_geom_bond_site_symmetry_2
_geom_bond_publ_flag
I1 C2 2.116(12) . ?
F1 B1 1.370(18) . ?
F2 B1 1.376(16) . ?
N1 C1 1.359(15) . ?
N1 C4 1.420(14) . ?
N1 B1 1.547(17) . ?
N2 C6 1.400(14) . ?
N2 C9 1.344(14) . ?
N2 B1 1.543(17) . ?
C1 C2 1.374(16) . ?
C1 C18 1.503(17) . ?
C2 C3 1.353(17) . ?
C3 H3 0.9300 . ?
C3 C4 1.405(16) . ?
C4 C5 1.386(15) . ?
C5 C6 1.379(16) . ?
C5 C10 1.474(16) . ?
C6 C7 1.406(16) . ?
C7 H7 0.9300 . ?
C7 C8 1.375(17) . ?
C8 H8 0.9300 . ?
C8 C9 1.419(17) . ?
C9 C16 1.474(17) . ?
C10 C11 1.383(17) . ?
C10 C15 1.373(17) . ?
C11 H11 0.9300 . ?
C11 C12 1.408(18) . ?
C12 H12 0.9300 . ?
C12 C13 1.335(19) . ?
C13 H13 0.9300 . ?
C13 C14 1.347(18) . ?
C14 H14 0.9300 . ?
C14 C15 1.385(17) . ?
C15 H15 0.9300 . ?
C16 H16A 0.9700 . ?
C16 H16B 0.9700 . ?
C16 C17 1.531(19) . ?
C17 H17A 0.9600 . ?
C17 H17B 0.9600 . ?
C17 H17C 0.9600 . ?
C18 H18A 0.9700 . ?
C18 H18B 0.9700 . ?
C18 C19 1.48(2) . ?
C19 H19A 0.9600 . ?
C19 H19B 0.9600 . ?
C19 H19C 0.9600 . ?

loop_
_geom_torsion_atom_site_label_1
_geom_torsion_atom_site_label_2
_geom_torsion_atom_site_label_3
_geom_torsion_atom_site_label_4
_geom_torsion
_geom_torsion_site_symmetry_1
_geom_torsion_site_symmetry_2
_geom_torsion_site_symmetry_3
_geom_torsion_site_symmetry_4
_geom_torsion_publ_flag
I1 C2 C3 C4 -178.9(7) . . . . ?
N1 C1 C2 I1 177.5(7) . . . . ?
N1 C1 C2 C3 0.8(14) . . . . ?
N1 C1 C18 C19 -93.3(16) . . . . ?
N1 C4 C5 C6 0.8(17) . . . . ?
N1 C4 C5 C10 -177.4(10) . . . . ?
N2 C6 C7 C8 -0.5(14) . . . . ?
N2 C9 C16 C17 -99.3(15) . . . . ?
C1 N1 C4 C3 -2.3(13) . . . . ?
C1 N1 C4 C5 -176.0(10) . . . . ?
C1 N1 B1 F1 52.6(16) . . . . ?
C1 N1 B1 F2 -67.1(17) . . . . ?
C1 N1 B1 N2 173.2(11) . . . . ?
C1 C2 C3 C4 -2.2(13) . . . . ?
C2 C1 C18 C19 81.9(17) . . . . ?
C2 C3 C4 N1 2.7(13) . . . . ?
C2 C3 C4 C5 175.4(12) . . . . ?
C3 C4 C5 C6 -171.1(12) . . . . ?
C3 C4 C5 C10 10.7(19) . . . . ?
C4 N1 C1 C2 0.9(13) . . . . ?
C4 N1 C1 C18 177.1(11) . . . . ?
C4 N1 B1 F1 -130.4(12) . . . . ?
C4 N1 B1 F2 109.9(13) . . . . ?
C4 N1 B1 N2 -9.9(16) . . . . ?
C4 C5 C6 N2 -3.1(18) . . . . ?
C4 C5 C6 C7 179.3(12) . . . . ?
C4 C5 C10 C11 -113.4(14) . . . . ?
C4 C5 C10 C15 64.7(16) . . . . ?
C5 C6 C7 C8 177.3(13) . . . . ?
C5 C10 C11 C12 -179.9(13) . . . . ?
C5 C10 C15 C14 178.8(12) . . . . ?
C6 N2 C9 C8 0.3(14) . . . . ?
C6 N2 C9 C16 174.3(11) . . . . ?
C6 N2 B1 F1 128.3(12) . . . . ?
C6 N2 B1 F2 -111.8(12) . . . . ?
C6 N2 B1 N1 7.6(16) . . . . ?
C6 C5 C10 C11 68.4(17) . . . . ?
C6 C5 C10 C15 -113.6(13) . . . . ?
C6 C7 C8 C9 0.6(14) . . . . ?
C7 C8 C9 N2 -0.6(14) . . . . ?
C7 C8 C9 C16 -174.4(12) . . . . ?
C8 C9 C16 C17 73.7(17) . . . . ?
C9 N2 C6 C5 -177.9(11) . . . . ?
C9 N2 C6 C7 0.1(13) . . . . ?
C9 N2 B1 F1 -56.4(17) . . . . ?
C9 N2 B1 F2 63.6(17) . . . . ?
C9 N2 B1 N1 -177.1(11) . . . . ?
C10 C5 C6 N2 175.1(10) . . . . ?
C10 C5 C6 C7 -2(2) . . . . ?
C10 C11 C12 C13 1(2) . . . . ?
C11 C10 C15 C14 -3.1(19) . . . . ?
C11 C12 C13 C14 -3(2) . . . . ?
C12 C13 C14 C15 2(2) . . . . ?
C13 C14 C15 C10 1(2) . . . . ?
C15 C10 C11 C12 2(2) . . . . ?
C18 C1 C2 I1 1.6(18) . . . . ?
C18 C1 C2 C3 -175.1(12) . . . . ?
B1 N1 C1 C2 178.3(11) . . . . ?
B1 N1 C1 C18 -5.5(19) . . . . ?
B1 N1 C4 C3 -179.7(11) . . . . ?
B1 N1 C4 C5 6.5(17) . . . . ?
B1 N2 C6 C5 -1.8(18) . . . . ?
B1 N2 C6 C7 176.3(11) . . . . ?
B1 N2 C9 C8 -175.7(11) . . . . ?
B1 N2 C9 C16 -2(2) . . . . ?

loop_
_twin_individual_id
_twin_individual_mass_fraction_refined
1 0.842(4)
2 0.158(4)
